data_4002051
loop_
_publ_author_name
'Peterson, Vanessa K.'
'Southon, Peter D.'
'Halder, Gregory J.'
'Price, David J.'
'Bevitt, Joseph J.'
'Kepert, Cameron J.'

_publ_contact_author
; 
 Cameron J. Kepert
 School of Chemistry, F11
 University of Sydney
 NSW 2006
 Australia
;
_publ_section_title
;
 Guest Adsorption in the Nanoporous Metal--Organic Framework
 Cu3(1,3,5-Benzenetricarboxylate)2: CombinedIn SituX-ray Diffraction and
 Vapor Sorption
;
_journal_issue 16
_journal_name_full 'Chemistry of Materials'
_journal_page_first 4712
_journal_paper_doi 10.1021/cm501138g
_journal_volume 26
_journal_year 2014
_chemical_formula_sum 'C24 H18 Cu3 N3 O13.5'
_chemical_formula_weight 755.03
_chemical_name_common '[Cu3(BTC)2]+MeCN'
_chemical_name_systematic
; 
 ? 
;
_space_group_IT_number 225
_symmetry_cell_setting cubic
_symmetry_Int_Tables_number 225
_symmetry_space_group_name_Hall '-F 4 2 3'
_symmetry_space_group_name_H-M 'F m -3 m'
_atom_sites_solution_hydrogens geom
_atom_sites_solution_primary direct
_atom_sites_solution_secondary difmap
_audit_creation_method SHELXL-97
_cell_angle_alpha 90.00
_cell_angle_beta 90.00
_cell_angle_gamma 90.00
_cell_formula_units_Z 16
_cell_length_a 26.3462(5)
_cell_length_b 26.3462(5)
_cell_length_c 26.3462(5)
_cell_measurement_reflns_used 4408
_cell_measurement_temperature 293(2)
_cell_measurement_theta_max 27.552
_cell_measurement_theta_min 2.678
_cell_volume 18287.5(6)
_computing_cell_refinement 'SAINT Ver. 7.23A  (Bruker-AXS, 2005)'
_computing_data_collection 'APEX2 Ver. 2.1-3 (Bruker-AXS, 2007)'
_computing_data_reduction 'SAINT Ver. 7.23A'
_computing_molecular_graphics 'Weblab ViewerPro 3.7, POV-Ray 3.6'
_computing_publication_material enCIFer
_computing_structure_refinement 'SHELXL-97 (Sheldrick, 1997)'
_computing_structure_solution 'SHELXS-97 (Sheldrick, 1997)'
_diffrn_ambient_temperature 293(2)
_diffrn_measured_fraction_theta_full 0.995
_diffrn_measured_fraction_theta_max 0.995
_diffrn_measurement_device_type 'Bruker-Nonius FR591 Kappa APEX II'
_diffrn_measurement_method 'phi and omega scans'
_diffrn_radiation_monochromator graphite
_diffrn_radiation_source 'fine-focus rotating anode'
_diffrn_radiation_type MoK\a
_diffrn_radiation_wavelength 0.71073
_diffrn_reflns_av_R_equivalents 0.0307
_diffrn_reflns_av_sigmaI/netI 0.0164
_diffrn_reflns_limit_h_max 21
_diffrn_reflns_limit_h_min -21
_diffrn_reflns_limit_k_max 25
_diffrn_reflns_limit_k_min -25
_diffrn_reflns_limit_l_max 36
_diffrn_reflns_limit_l_min -36
_diffrn_reflns_number 22442
_diffrn_reflns_theta_full 29.49
_diffrn_reflns_theta_max 29.49
_diffrn_reflns_theta_min 3.37
_diffrn_standards_decay_% 0.00
_diffrn_standards_interval_count 0
_diffrn_standards_number 0
_exptl_absorpt_coefficient_mu 1.428
_exptl_absorpt_correction_T_max 0.972
_exptl_absorpt_correction_T_min 0.892
_exptl_absorpt_correction_type multi-scan
_exptl_absorpt_process_details 'SADABS (Bruker-AXS, 2004)'
_exptl_crystal_colour blue
_exptl_crystal_density_diffrn 1.097
_exptl_crystal_density_method 'not measured'
_exptl_crystal_description octahedron
_exptl_crystal_F_000 6048
_exptl_crystal_size_max 0.08
_exptl_crystal_size_mid 0.08
_exptl_crystal_size_min 0.02
_refine_diff_density_max 2.073
_refine_diff_density_min -0.389
_refine_diff_density_rms 0.088
_refine_ls_extinction_method none
_refine_ls_goodness_of_fit_ref 1.170
_refine_ls_hydrogen_treatment constr
_refine_ls_matrix_type full
_refine_ls_number_parameters 52
_refine_ls_number_reflns 1327
_refine_ls_number_restraints 6
_refine_ls_restrained_S_all 1.176
_refine_ls_R_factor_all 0.0538
_refine_ls_R_factor_gt 0.0407
_refine_ls_shift/su_max 0.001
_refine_ls_shift/su_mean 0.000
_refine_ls_structure_factor_coef Fsqd
_refine_ls_weighting_details 'calc w=1/[\s^2^(Fo^2^)+(0.0734P)^2^+38.4524P] where P=(Fo^2^+2Fc^2^)/3'
_refine_ls_weighting_scheme calc
_refine_ls_wR_factor_gt 0.1252
_refine_ls_wR_factor_ref 0.1369
_reflns_number_gt 1094
_reflns_number_total 1327
_reflns_threshold_expression >2sigma(I)
_cod_data_source_file cm501138g_si_009.cif
_cod_data_source_block mecn
_cod_depositor_comments
;
The following automatic conversions were performed:

'_symmetry_cell_setting' value 'Cubic' changed to 'cubic' according
to
/home/saulius/struct/COD-crude-data--automatic-downloads/rss-feeds/ACS/lib/dictionaries/cif_core.dic
dictionary named 'cif_core.dic' version 2.4.2 from 2011-04-26.

Automatic conversion script
Id: cif_fix_values 2281 2013-09-26 08:29:07Z andrius 

 Adding full bibliography for 4002043--4002052.cif.
;
_cod_original_sg_symbol_H-M Fm-3m
_cod_original_formula_sum 'C24 H18 Cu3 N3 O13.50'
_cod_database_code 4002051

loop_
_symmetry_equiv_pos_as_xyz
'x, y, z'
'-y, x, z'
'-x, -y, z'
'y, -x, z'
'x, -z, y'
'x, -y, -z'
'x, z, -y'
'z, y, -x'
'-x, y, -z'
'-z, y, x'
'z, x, y'
'y, z, x'
'-y, -z, x'
'z, -x, -y'
'-y, z, -x'
'-z, -x, y'
'-z, x, -y'
'y, -z, -x'
'y, x, -z'
'-y, -x, -z'
'-x, z, y'
'-x, -z, -y'
'z, -y, x'
'-z, -y, -x'
'x, y+1/2, z+1/2'
'-y, x+1/2, z+1/2'
'-x, -y+1/2, z+1/2'
'y, -x+1/2, z+1/2'
'x, -z+1/2, y+1/2'
'x, -y+1/2, -z+1/2'
'x, z+1/2, -y+1/2'
'z, y+1/2, -x+1/2'
'-x, y+1/2, -z+1/2'
'-z, y+1/2, x+1/2'
'z, x+1/2, y+1/2'
'y, z+1/2, x+1/2'
'-y, -z+1/2, x+1/2'
'z, -x+1/2, -y+1/2'
'-y, z+1/2, -x+1/2'
'-z, -x+1/2, y+1/2'
'-z, x+1/2, -y+1/2'
'y, -z+1/2, -x+1/2'
'y, x+1/2, -z+1/2'
'-y, -x+1/2, -z+1/2'
'-x, z+1/2, y+1/2'
'-x, -z+1/2, -y+1/2'
'z, -y+1/2, x+1/2'
'-z, -y+1/2, -x+1/2'
'x+1/2, y, z+1/2'
'-y+1/2, x, z+1/2'
'-x+1/2, -y, z+1/2'
'y+1/2, -x, z+1/2'
'x+1/2, -z, y+1/2'
'x+1/2, -y, -z+1/2'
'x+1/2, z, -y+1/2'
'z+1/2, y, -x+1/2'
'-x+1/2, y, -z+1/2'
'-z+1/2, y, x+1/2'
'z+1/2, x, y+1/2'
'y+1/2, z, x+1/2'
'-y+1/2, -z, x+1/2'
'z+1/2, -x, -y+1/2'
'-y+1/2, z, -x+1/2'
'-z+1/2, -x, y+1/2'
'-z+1/2, x, -y+1/2'
'y+1/2, -z, -x+1/2'
'y+1/2, x, -z+1/2'
'-y+1/2, -x, -z+1/2'
'-x+1/2, z, y+1/2'
'-x+1/2, -z, -y+1/2'
'z+1/2, -y, x+1/2'
'-z+1/2, -y, -x+1/2'
'x+1/2, y+1/2, z'
'-y+1/2, x+1/2, z'
'-x+1/2, -y+1/2, z'
'y+1/2, -x+1/2, z'
'x+1/2, -z+1/2, y'
'x+1/2, -y+1/2, -z'
'x+1/2, z+1/2, -y'
'z+1/2, y+1/2, -x'
'-x+1/2, y+1/2, -z'
'-z+1/2, y+1/2, x'
'z+1/2, x+1/2, y'
'y+1/2, z+1/2, x'
'-y+1/2, -z+1/2, x'
'z+1/2, -x+1/2, -y'
'-y+1/2, z+1/2, -x'
'-z+1/2, -x+1/2, y'
'-z+1/2, x+1/2, -y'
'y+1/2, -z+1/2, -x'
'y+1/2, x+1/2, -z'
'-y+1/2, -x+1/2, -z'
'-x+1/2, z+1/2, y'
'-x+1/2, -z+1/2, -y'
'z+1/2, -y+1/2, x'
'-z+1/2, -y+1/2, -x'
'-x, -y, -z'
'y, -x, -z'
'x, y, -z'
'-y, x, -z'
'-x, z, -y'
'-x, y, z'
'-x, -z, y'
'-z, -y, x'
'x, -y, z'
'z, -y, -x'
'-z, -x, -y'
'-y, -z, -x'
'y, z, -x'
'-z, x, y'
'y, -z, x'
'z, x, -y'
'z, -x, y'
'-y, z, x'
'-y, -x, z'
'y, x, z'
'x, -z, -y'
'x, z, y'
'-z, y, -x'
'z, y, x'
'-x, -y+1/2, -z+1/2'
'y, -x+1/2, -z+1/2'
'x, y+1/2, -z+1/2'
'-y, x+1/2, -z+1/2'
'-x, z+1/2, -y+1/2'
'-x, y+1/2, z+1/2'
'-x, -z+1/2, y+1/2'
'-z, -y+1/2, x+1/2'
'x, -y+1/2, z+1/2'
'z, -y+1/2, -x+1/2'
'-z, -x+1/2, -y+1/2'
'-y, -z+1/2, -x+1/2'
'y, z+1/2, -x+1/2'
'-z, x+1/2, y+1/2'
'y, -z+1/2, x+1/2'
'z, x+1/2, -y+1/2'
'z, -x+1/2, y+1/2'
'-y, z+1/2, x+1/2'
'-y, -x+1/2, z+1/2'
'y, x+1/2, z+1/2'
'x, -z+1/2, -y+1/2'
'x, z+1/2, y+1/2'
'-z, y+1/2, -x+1/2'
'z, y+1/2, x+1/2'
'-x+1/2, -y, -z+1/2'
'y+1/2, -x, -z+1/2'
'x+1/2, y, -z+1/2'
'-y+1/2, x, -z+1/2'
'-x+1/2, z, -y+1/2'
'-x+1/2, y, z+1/2'
'-x+1/2, -z, y+1/2'
'-z+1/2, -y, x+1/2'
'x+1/2, -y, z+1/2'
'z+1/2, -y, -x+1/2'
'-z+1/2, -x, -y+1/2'
'-y+1/2, -z, -x+1/2'
'y+1/2, z, -x+1/2'
'-z+1/2, x, y+1/2'
'y+1/2, -z, x+1/2'
'z+1/2, x, -y+1/2'
'z+1/2, -x, y+1/2'
'-y+1/2, z, x+1/2'
'-y+1/2, -x, z+1/2'
'y+1/2, x, z+1/2'
'x+1/2, -z, -y+1/2'
'x+1/2, z, y+1/2'
'-z+1/2, y, -x+1/2'
'z+1/2, y, x+1/2'
'-x+1/2, -y+1/2, -z'
'y+1/2, -x+1/2, -z'
'x+1/2, y+1/2, -z'
'-y+1/2, x+1/2, -z'
'-x+1/2, z+1/2, -y'
'-x+1/2, y+1/2, z'
'-x+1/2, -z+1/2, y'
'-z+1/2, -y+1/2, x'
'x+1/2, -y+1/2, z'
'z+1/2, -y+1/2, -x'
'-z+1/2, -x+1/2, -y'
'-y+1/2, -z+1/2, -x'
'y+1/2, z+1/2, -x'
'-z+1/2, x+1/2, y'
'y+1/2, -z+1/2, x'
'z+1/2, x+1/2, -y'
'z+1/2, -x+1/2, y'
'-y+1/2, z+1/2, x'
'-y+1/2, -x+1/2, z'
'y+1/2, x+1/2, z'
'x+1/2, -z+1/2, -y'
'x+1/2, z+1/2, y'
'-z+1/2, y+1/2, -x'
'z+1/2, y+1/2, x'

loop_
_atom_site_label
_atom_site_type_symbol
_atom_site_fract_x
_atom_site_fract_y
_atom_site_fract_z
_atom_site_U_iso_or_equiv
_atom_site_adp_type
_atom_site_occupancy
_atom_site_calc_flag
_atom_site_refinement_flags
_atom_site_disorder_assembly
_atom_site_disorder_group
Cu1 Cu 0.285282(13) 0.285282(13) 0.0000 0.0294(2) Uani 1 d S . .
O1 O 0.24321(7) 0.31677(7) 0.05269(7) 0.0452(5) Uani 1 d . A .
C1 C 0.17798(9) 0.32202(9) 0.11319(12) 0.0361(7) Uani 1 d S A .
C2 C 0.20327(10) 0.29673(10) 0.06898(12) 0.0362(6) Uani 1 d S . .
C3 C 0.13482(9) 0.30076(13) 0.13482(9) 0.0376(7) Uani 1 d S . .
H3 H 0.1203 0.2721 0.1203 0.045 Uiso 1 calc SR A .
O1W O 0.34411(14) 0.34411(14) 0.0000 0.080(3) Uani 0.489(17) d SP A 1
N11 N 0.34411(14) 0.34411(14) 0.0000 0.080(3) Uani 0.33 d SPD A 2
C11 C 0.3695(12) 0.3695(12) 0.0000 0.18(2) Uiso 0.33 d SPD A 2
C12 C 0.4092(18) 0.4092(18) 0.0000 0.77(16) Uiso 0.33 d SPD A 2
N21 N 0.1706(8) 0.1706(8) 0.1706(8) 0.203(10) Uiso 0.75 d SPD . .
C21 C 0.1460(8) 0.1460(8) 0.1460(8) 0.179(12) Uiso 0.75 d SPD . .
C22 C 0.1168(11) 0.1168(11) 0.1168(11) 0.33(3) Uiso 0.75 d SPD . .
N31 N 0.1946(10) 0.1946(10) 0.1946(10) 0.107(12) Uiso 0.25 d SPD . .
C31 C 0.2161(9) 0.2161(9) 0.2161(9) 0.12(2) Uiso 0.25 d SPD . .
C32 C 0.2500 0.2500 0.2500 0.154(13) Uiso 1 d SD . .

loop_
_atom_site_aniso_label
_atom_site_aniso_U_11
_atom_site_aniso_U_22
_atom_site_aniso_U_33
_atom_site_aniso_U_23
_atom_site_aniso_U_13
_atom_site_aniso_U_12
Cu1 0.0321(2) 0.0321(2) 0.0240(3) 0.000 0.000 -0.00989(19)
O1 0.0483(10) 0.0457(10) 0.0416(9) -0.0109(7) 0.0143(8) -0.0120(8)
C1 0.0384(10) 0.0384(10) 0.0316(14) -0.0042(9) 0.0042(9) -0.0027(12)
C2 0.0392(10) 0.0392(10) 0.0302(15) -0.0029(9) 0.0029(9) -0.0033(13)
C3 0.0372(10) 0.0384(16) 0.0372(10) -0.0075(9) 0.0017(13) -0.0075(9)
O1W 0.070(3) 0.070(3) 0.100(5) 0.000 0.000 -0.049(3)
N11 0.070(3) 0.070(3) 0.100(5) 0.000 0.000 -0.049(3)

loop_
_atom_type_symbol
_atom_type_description
_atom_type_scat_dispersion_real
_atom_type_scat_dispersion_imag
_atom_type_scat_source
C C 0.0033 0.0016 'International Tables Vol C Tables 4.2.6.8 and 6.1.1.4'
H H 0.0000 0.0000 'International Tables Vol C Tables 4.2.6.8 and 6.1.1.4'
N N 0.0061 0.0033 'International Tables Vol C Tables 4.2.6.8 and 6.1.1.4'
O O 0.0106 0.0060 'International Tables Vol C Tables 4.2.6.8 and 6.1.1.4'
Cu Cu 0.3201 1.2651 'International Tables Vol C Tables 4.2.6.8 and 6.1.1.4'

loop_
_geom_angle_atom_site_label_1
_geom_angle_atom_site_label_2
_geom_angle_atom_site_label_3
_geom_angle
_geom_angle_site_symmetry_1
_geom_angle_site_symmetry_3
O1 Cu1 O1 168.46(10) . 19
O1 Cu1 O1 90.15(12) . 99
O1 Cu1 O1 88.69(12) 19 99
O1 Cu1 O1 88.69(12) . 116
O1 Cu1 O1 90.15(12) 19 116
O1 Cu1 O1 168.46(10) 99 116
O1 Cu1 O1W 95.77(5) . .
O1 Cu1 O1W 95.77(5) 19 .
O1 Cu1 O1W 95.77(5) 99 .
O1 Cu1 O1W 95.77(5) 116 .
O1 Cu1 Cu1 84.23(5) . 169
O1 Cu1 Cu1 84.23(5) 19 169
O1 Cu1 Cu1 84.23(5) 99 169
O1 Cu1 Cu1 84.23(5) 116 169
O1W Cu1 Cu1 180.00(14) . 169
C2 O1 Cu1 122.61(18) . .
C3 C1 C3 119.4(3) 85 .
C3 C1 C2 120.23(16) 85 .
C3 C1 C2 120.23(16) . .
O1 C2 O1 126.2(3) 187 .
O1 C2 C1 116.89(16) 187 .
O1 C2 C1 116.89(16) . .
C1 C3 C1 120.6(3) 38 .
C1 C3 H3 119.7 38 .
C1 C3 H3 119.7 . .
N31 N21 C21 180(6) . .
N21 C21 C22 180(6) . .
C31 N31 N21 180(7) . .
N31 C31 C32 180(4) . .
C31 C32 C31 109.471(2) . 148
C31 C32 C31 109.471(3) . 122
C31 C32 C31 109.5 148 122
C31 C32 C31 109.471(4) . 75
C31 C32 C31 109.471(11) 148 75
C31 C32 C31 109.471(9) 122 75

loop_
_geom_bond_atom_site_label_1
_geom_bond_atom_site_label_2
_geom_bond_distance
_geom_bond_site_symmetry_2
Cu1 O1 1.9606(17) .
Cu1 O1 1.9606(17) 19
Cu1 O1 1.9606(17) 99
Cu1 O1 1.9606(17) 116
Cu1 O1W 2.192(5) .
Cu1 Cu1 2.6292(10) 169
O1 C2 1.253(2) .
C1 C3 1.390(2) 85
C1 C3 1.390(2) .
C1 C2 1.498(4) .
C2 O1 1.253(2) 187
C3 C1 1.390(2) 38
C3 H3 0.9300 .
C11 C12 1.48(5) .
N21 N31 1.09(4) .
N21 C21 1.12(3) .
C21 C22 1.33(4) .
N31 C31 0.98(4) .
C31 C32 1.55(4) .
C32 C31 1.55(4) 148
C32 C31 1.55(4) 122
C32 C31 1.55(4) 75
